data_4134404
loop_
_publ_author_name
'Luong, Lucy'
'Malwitz, Mark A.'
'Moshayedi, Venoos'
'Olmstead, Marilyn M.'
'Balch, Alan L.'

_publ_section_title
;
 Role of Anions and Mixtures of Anions on the Thermochromism, Vapochromism
 and Polymorph Formation of Luminescent Crystals of a Single Cation,
 [(C<sub>6</sub>H<sub>11</sub>NC)<sub>2</sub>Au]<sup/>.
;
_journal_name_full 'Journal of the American Chemical Society'
_journal_paper_doi 10.1021/jacs.9b13168
_journal_year 2020
_chemical_formula_moiety 'C14 H22 Au N2, As0.49 F6 P0.52'
_chemical_formula_sum 'C14 H22 As0.5 Au F6 N2 P0.5'
_chemical_formula_weight 582.25
_chemical_name_common '[(C6H11NC)2Au](PF6)0.50(AsF6)0.50'
_space_group_crystal_system monoclinic
_space_group_IT_number 14
_space_group_name_Hall '-P 2ybc'
_space_group_name_H-M_alt 'P 1 21/c 1'
_atom_sites_solution_hydrogens geom
_atom_sites_solution_primary dual
_atom_sites_solution_secondary difmap
_audit_creation_method SHELXL-2017/1
_cell_angle_alpha 90
_cell_angle_beta 92.664(4)
_cell_angle_gamma 90
_cell_formula_units_Z 4
_cell_length_a 6.3866(7)
_cell_length_b 17.0703(17)
_cell_length_c 16.7356(16)
_cell_measurement_reflns_used 4786
_cell_measurement_temperature 100(2)
_cell_measurement_theta_max 26.0575
_cell_measurement_theta_min 2.6725
_cell_volume 1822.6(3)
_computing_cell_refinement 'SAINT (Bruker, 2017)'
_computing_data_collection 'Apex3 (Bruker, 2017)'
_computing_data_reduction 'SAINT (Bruker, 2017)'
_computing_publication_material 'SHELXL-2018/3 (Sheldrick, 2018)'
_computing_structure_refinement 'SHELXL-2017/1 (Sheldrick, 2017)'
_computing_structure_solution 'SHELXT 2014/5 (Sheldrick, 2014)'
_diffrn_ambient_temperature 100(2)
_diffrn_detector_area_resol_mean 10.42
_diffrn_measured_fraction_theta_full 0.999
_diffrn_measured_fraction_theta_max 0.999
_diffrn_measurement_device_type 'Bruker Kappa DUO with Photon 100'
_diffrn_measurement_method '\w and \f scans'
_diffrn_radiation_type MoK\a
_diffrn_radiation_wavelength 0.71073
_diffrn_reflns_av_R_equivalents 0.0326
_diffrn_reflns_av_unetI/netI 0.0249
_diffrn_reflns_Laue_measured_fraction_full 0.999
_diffrn_reflns_Laue_measured_fraction_max 0.999
_diffrn_reflns_limit_h_max 8
_diffrn_reflns_limit_h_min -8
_diffrn_reflns_limit_k_max 24
_diffrn_reflns_limit_k_min -24
_diffrn_reflns_limit_l_max 23
_diffrn_reflns_limit_l_min -21
_diffrn_reflns_number 28858
_diffrn_reflns_point_group_measured_fraction_full 0.999
_diffrn_reflns_point_group_measured_fraction_max 0.999
_diffrn_reflns_theta_full 25.242
_diffrn_reflns_theta_max 30.033
_diffrn_reflns_theta_min 2.386
_diffrn_source microsource
_exptl_absorpt_coefficient_mu 9.072
_exptl_absorpt_correction_T_max 0.7461
_exptl_absorpt_correction_T_min 0.3802
_exptl_absorpt_correction_type multi-scan
_exptl_absorpt_process_details 'SADABS (Sheldrick,2016)'
_exptl_crystal_colour colorless
_exptl_crystal_density_diffrn 2.122
_exptl_crystal_description needle
_exptl_crystal_F_000 1108
_exptl_crystal_size_max 0.698
_exptl_crystal_size_mid 0.122
_exptl_crystal_size_min 0.099
_refine_diff_density_max 1.329
_refine_diff_density_min -3.395
_refine_diff_density_rms 0.244
_refine_ls_extinction_method none
_refine_ls_goodness_of_fit_ref 1.079
_refine_ls_hydrogen_treatment constr
_refine_ls_matrix_type full
_refine_ls_number_parameters 224
_refine_ls_number_reflns 5315
_refine_ls_number_restraints 0
_refine_ls_restrained_S_all 1.079
_refine_ls_R_factor_all 0.0348
_refine_ls_R_factor_gt 0.0278
_refine_ls_shift/su_max 0.005
_refine_ls_shift/su_mean 0.000
_refine_ls_structure_factor_coef Fsqd
_refine_ls_weighting_details 'w=1/[\s^2^(Fo^2^)+(0.0503P)^2^+0.0213P] where P=(Fo^2^+2Fc^2^)/3'
_refine_ls_weighting_scheme calc
_refine_ls_wR_factor_gt 0.0768
_refine_ls_wR_factor_ref 0.0821
_reflns_Friedel_coverage 0.000
_reflns_number_gt 4365
_reflns_number_total 5315
_reflns_threshold_expression 'I > 2\s(I)'
_cod_data_source_file ja9b13168_si_008.cif
_cod_data_source_block ll58
_cod_original_sg_symbol_H-M 'P 21/c'
_cod_original_formula_sum 'C14 H22 As0.50 Au F6 N2 P0.50'
_cod_database_code 4134404
_shelx_shelxl_version_number 2017/1
_shelx_space_group_comment
;
The symmetry employed for this shelxl refinement is uniquely defined
by the following loop, which should always be used as a source of
symmetry information in preference to the above space-group names.
They are only intended as comments.
;
_shelx_estimated_absorpt_t_min 0.061
_shelx_estimated_absorpt_t_max 0.467

loop_
_space_group_symop_operation_xyz
'x, y, z'
'-x, y+1/2, -z+1/2'
'-x, -y, -z'
'x, -y-1/2, z-1/2'

loop_
_atom_site_label
_atom_site_type_symbol
_atom_site_fract_x
_atom_site_fract_y
_atom_site_fract_z
_atom_site_U_iso_or_equiv
_atom_site_adp_type
_atom_site_occupancy
_atom_site_site_symmetry_order
_atom_site_calc_flag
_atom_site_refinement_flags_posn
_atom_site_refinement_flags_adp
_atom_site_refinement_flags_occupancy
_atom_site_disorder_assembly
_atom_site_disorder_group
N1 N -1.1355(3) 0.50256(8) 0.31872(12) 0.0145(4) Uani 1 1 d . . . . .
N2 N -0.4440(2) 0.66348(9) 0.58026(10) 0.0137(3) Uani 1 1 d . . . . .
C1 C -1.0833(3) 0.50266(10) 0.38463(14) 0.0147(4) Uani 1 1 d . . . . .
C2 C -0.4679(3) 0.60356(11) 0.55089(12) 0.0133(4) Uani 1 1 d . . . . .
C3 C -1.1942(3) 0.50225(10) 0.23404(13) 0.0136(4) Uani 1 1 d . . . . .
H3A H -1.237817 0.556381 0.217602 0.016 Uiso 1 1 calc R U . . .
C4 C -1.3802(3) 0.44669(12) 0.21861(12) 0.0164(4) Uani 1 1 d . . . . .
H4A H -1.341868 0.393232 0.236965 0.020 Uiso 1 1 calc R U . . .
H4B H -1.501052 0.464595 0.248760 0.020 Uiso 1 1 calc R U . . .
C5 C -1.4394(3) 0.44563(13) 0.12918(13) 0.0210(4) Uani 1 1 d . . . . .
H5A H -1.490893 0.498105 0.112456 0.025 Uiso 1 1 calc R U . . .
H5B H -1.554559 0.407648 0.118656 0.025 Uiso 1 1 calc R U . . .
C6 C -1.2530(3) 0.42321(13) 0.07982(13) 0.0213(4) Uani 1 1 d . . . . .
H6A H -1.212069 0.368361 0.091778 0.026 Uiso 1 1 calc R U . . .
H6B H -1.294330 0.426673 0.022176 0.026 Uiso 1 1 calc R U . . .
C7 C -1.0667(3) 0.47701(13) 0.09835(12) 0.0178(4) Uani 1 1 d . . . . .
H7A H -1.102631 0.530772 0.080242 0.021 Uiso 1 1 calc R U . . .
H7B H -0.945889 0.458989 0.068239 0.021 Uiso 1 1 calc R U . . .
C8 C -1.0044(3) 0.47860(13) 0.18747(12) 0.0159(4) Uani 1 1 d . . . . .
H8A H -0.954497 0.426174 0.205029 0.019 Uiso 1 1 calc R U . . .
H8B H -0.889116 0.516577 0.197765 0.019 Uiso 1 1 calc R U . . .
C9 C -0.3974(3) 0.74048(11) 0.61369(13) 0.0192(4) Uani 1 1 d . . . . .
H9A H -0.521304 0.759553 0.642501 0.023 Uiso 1 1 calc R U . . .
C10 C -0.3563(3) 0.79622(12) 0.54522(16) 0.0254(5) Uani 1 1 d . . . . .
H10A H -0.348445 0.850477 0.566039 0.031 Uiso 1 1 calc R U . . .
H10B H -0.475108 0.793533 0.505144 0.031 Uiso 1 1 calc R U . . .
C11 C -0.1536(3) 0.77701(14) 0.50459(15) 0.0282(5) Uani 1 1 d . . . . .
H11A H -0.126280 0.817823 0.464348 0.034 Uiso 1 1 calc R U . . .
H11B H -0.169207 0.726221 0.476383 0.034 Uiso 1 1 calc R U . . .
C12 C 0.0324(3) 0.77256(13) 0.56543(15) 0.0256(5) Uani 1 1 d . . . . .
H12A H 0.159716 0.756967 0.537830 0.031 Uiso 1 1 calc R U . . .
H12B H 0.057803 0.824946 0.589356 0.031 Uiso 1 1 calc R U . . .
C13 C -0.0078(3) 0.71407(12) 0.63110(13) 0.0200(5) Uani 1 1 d . . . . .
H13A H 0.111783 0.714512 0.670899 0.024 Uiso 1 1 calc R U . . .
H13B H -0.018641 0.660812 0.607863 0.024 Uiso 1 1 calc R U . . .
C14 C -0.2100(3) 0.73330(13) 0.67294(14) 0.0231(5) Uani 1 1 d . . . . .
H14A H -0.237863 0.691557 0.712122 0.028 Uiso 1 1 calc R U . . .
H14B H -0.191480 0.783173 0.702612 0.028 Uiso 1 1 calc R U . . .
Au1 Au -0.500000 0.500000 0.500000 0.01075(6) Uani 1 2 d S . P . .
Au2 Au -1.000000 0.500000 0.500000 0.01183(6) Uani 1 2 d S . P . .
As1 As -0.3540(7) 0.34630(19) 0.6842(3) 0.0111(3) Uani 0.485(2) 1 d . . P A 1
P1 P -0.3427(17) 0.3376(5) 0.6803(7) 0.0111(3) Uani 0.515(2) 1 d . . P A 2
F1 F -0.1032(2) 0.34324(8) 0.71672(9) 0.0303(3) Uani 1 1 d . . . . .
F2 F -0.2801(2) 0.32130(9) 0.59243(9) 0.0378(4) Uani 1 1 d . . . . .
F3 F -0.33151(18) 0.43862(7) 0.66228(7) 0.0218(3) Uani 1 1 d . . . . .
F4 F -0.4219(2) 0.36736(7) 0.77509(8) 0.0278(3) Uani 1 1 d . . . . .
F5 F -0.3724(2) 0.24936(8) 0.70600(9) 0.0328(3) Uani 1 1 d . . . . .
F6 F -0.6000(2) 0.34584(8) 0.65138(10) 0.0365(4) Uani 1 1 d . . . . .

loop_
_atom_site_aniso_label
_atom_site_aniso_U_11
_atom_site_aniso_U_22
_atom_site_aniso_U_33
_atom_site_aniso_U_23
_atom_site_aniso_U_13
_atom_site_aniso_U_12
N1 0.0137(9) 0.0133(9) 0.0163(10) -0.0004(6) -0.0009(7) -0.0005(5)
N2 0.0104(7) 0.0113(8) 0.0192(9) -0.0013(6) -0.0027(6) -0.0008(6)
C1 0.0123(10) 0.0156(11) 0.0163(12) 0.0003(7) 0.0004(8) -0.0010(6)
C2 0.0104(8) 0.0118(9) 0.0173(10) 0.0006(8) -0.0042(7) -0.0021(7)
C3 0.0170(10) 0.0109(10) 0.0123(11) -0.0003(6) -0.0046(8) 0.0001(6)
C4 0.0141(9) 0.0148(9) 0.0200(11) -0.0029(8) -0.0023(7) -0.0020(7)
C5 0.0169(9) 0.0220(10) 0.0233(12) -0.0062(9) -0.0082(8) -0.0011(8)
C6 0.0253(10) 0.0222(11) 0.0158(11) -0.0066(8) -0.0047(8) -0.0014(8)
C7 0.0204(10) 0.0192(10) 0.0135(10) -0.0017(8) -0.0023(8) -0.0005(8)
C8 0.0160(9) 0.0176(9) 0.0139(10) -0.0021(8) -0.0020(7) -0.0008(8)
C9 0.0132(9) 0.0121(9) 0.0318(13) -0.0128(9) -0.0035(8) 0.0006(7)
C10 0.0160(10) 0.0095(9) 0.0495(16) 0.0034(9) -0.0121(10) -0.0017(7)
C11 0.0190(11) 0.0271(12) 0.0379(15) 0.0145(11) -0.0064(10) -0.0064(9)
C12 0.0119(9) 0.0230(11) 0.0415(15) 0.0003(10) -0.0046(9) -0.0031(8)
C13 0.0143(9) 0.0160(10) 0.0286(12) -0.0056(9) -0.0091(8) 0.0022(7)
C14 0.0178(9) 0.0250(11) 0.0260(12) -0.0095(9) -0.0061(8) -0.0031(8)
Au1 0.01071(9) 0.00656(9) 0.01464(10) -0.00063(3) -0.00294(7) -0.00222(3)
Au2 0.01100(9) 0.01340(10) 0.01088(10) -0.00088(3) -0.00175(6) -0.00057(3)
As1 0.0133(5) 0.0042(8) 0.0155(5) -0.0008(5) -0.0030(3) 0.0042(5)
P1 0.0133(5) 0.0042(8) 0.0155(5) -0.0008(5) -0.0030(3) 0.0042(5)
F1 0.0211(6) 0.0305(8) 0.0386(9) 0.0107(6) -0.0074(6) 0.0058(5)
F2 0.0538(10) 0.0352(8) 0.0241(8) -0.0050(6) -0.0023(7) 0.0165(7)
F3 0.0240(6) 0.0192(6) 0.0219(7) 0.0060(5) -0.0027(5) 0.0015(5)
F4 0.0421(8) 0.0171(6) 0.0249(7) 0.0049(5) 0.0076(6) 0.0010(6)
F5 0.0426(8) 0.0125(6) 0.0426(9) 0.0017(6) -0.0047(7) -0.0008(6)
F6 0.0220(7) 0.0277(8) 0.0583(11) 0.0001(7) -0.0146(7) -0.0020(5)

loop_
_atom_type_symbol
_atom_type_description
_atom_type_scat_dispersion_real
_atom_type_scat_dispersion_imag
_atom_type_scat_source
C C 0.0033 0.0016 'International Tables Vol C Tables 4.2.6.8 and 6.1.1.4'
H H 0.0000 0.0000 'International Tables Vol C Tables 4.2.6.8 and 6.1.1.4'
N N 0.0061 0.0033 'International Tables Vol C Tables 4.2.6.8 and 6.1.1.4'
F F 0.0171 0.0103 'International Tables Vol C Tables 4.2.6.8 and 6.1.1.4'
As As 0.0499 2.0058 'International Tables Vol C Tables 4.2.6.8 and 6.1.1.4'
Au Au -2.0133 8.8022 'International Tables Vol C Tables 4.2.6.8 and 6.1.1.4'
P P 0.1023 0.0942 'International Tables Vol C Tables 4.2.6.8 and 6.1.1.4'

loop_
_geom_angle_atom_site_label_1
_geom_angle_atom_site_label_2
_geom_angle_atom_site_label_3
_geom_angle
_geom_angle_site_symmetry_1
_geom_angle_site_symmetry_3
_geom_angle_publ_flag
C1 N1 C3 178.0(2) . . ?
C2 N2 C9 175.1(2) . . ?
N1 C1 Au2 178.01(18) . . ?
N2 C2 Au1 178.28(16) . . ?
N1 C3 C8 108.95(17) . . ?
N1 C3 C4 109.30(17) . . ?
C8 C3 C4 112.22(16) . . ?
N1 C3 H3A 108.8 . . ?
C8 C3 H3A 108.8 . . ?
C4 C3 H3A 108.8 . . ?
C5 C4 C3 109.11(17) . . ?
C5 C4 H4A 109.9 . . ?
C3 C4 H4A 109.9 . . ?
C5 C4 H4B 109.9 . . ?
C3 C4 H4B 109.9 . . ?
H4A C4 H4B 108.3 . . ?
C4 C5 C6 111.65(16) . . ?
C4 C5 H5A 109.3 . . ?
C6 C5 H5A 109.3 . . ?
C4 C5 H5B 109.3 . . ?
C6 C5 H5B 109.3 . . ?
H5A C5 H5B 108.0 . . ?
C7 C6 C5 111.07(17) . . ?
C7 C6 H6A 109.4 . . ?
C5 C6 H6A 109.4 . . ?
C7 C6 H6B 109.4 . . ?
C5 C6 H6B 109.4 . . ?
H6A C6 H6B 108.0 . . ?
C6 C7 C8 112.05(18) . . ?
C6 C7 H7A 109.2 . . ?
C8 C7 H7A 109.2 . . ?
C6 C7 H7B 109.2 . . ?
C8 C7 H7B 109.2 . . ?
H7A C7 H7B 107.9 . . ?
C3 C8 C7 109.06(16) . . ?
C3 C8 H8A 109.9 . . ?
C7 C8 H8A 109.9 . . ?
C3 C8 H8B 109.9 . . ?
C7 C8 H8B 109.9 . . ?
H8A C8 H8B 108.3 . . ?
N2 C9 C10 108.35(18) . . ?
N2 C9 C14 108.55(16) . . ?
C10 C9 C14 112.51(17) . . ?
N2 C9 H9A 109.1 . . ?
C10 C9 H9A 109.1 . . ?
C14 C9 H9A 109.1 . . ?
C9 C10 C11 112.39(17) . . ?
C9 C10 H10A 109.1 . . ?
C11 C10 H10A 109.1 . . ?
C9 C10 H10B 109.1 . . ?
C11 C10 H10B 109.1 . . ?
H10A C10 H10B 107.9 . . ?
C10 C11 C12 111.3(2) . . ?
C10 C11 H11A 109.4 . . ?
C12 C11 H11A 109.4 . . ?
C10 C11 H11B 109.4 . . ?
C12 C11 H11B 109.4 . . ?
H11A C11 H11B 108.0 . . ?
C13 C12 C11 111.26(17) . . ?
C13 C12 H12A 109.4 . . ?
C11 C12 H12A 109.4 . . ?
C13 C12 H12B 109.4 . . ?
C11 C12 H12B 109.4 . . ?
H12A C12 H12B 108.0 . . ?
C12 C13 C14 111.42(18) . . ?
C12 C13 H13A 109.3 . . ?
C14 C13 H13A 109.3 . . ?
C12 C13 H13B 109.3 . . ?
C14 C13 H13B 109.3 . . ?
H13A C13 H13B 108.0 . . ?
C9 C14 C13 111.90(19) . . ?
C9 C14 H14A 109.2 . . ?
C13 C14 H14A 109.2 . . ?
C9 C14 H14B 109.2 . . ?
C13 C14 H14B 109.2 . . ?
H14A C14 H14B 107.9 . . ?
C2 Au1 C2 180.0 3_466 . ?
C2 Au1 Au2 94.82(5) 3_466 1_655 ?
C2 Au1 Au2 85.18(5) . 1_655 ?
C2 Au1 Au2 85.18(5) 3_466 . ?
C2 Au1 Au2 94.82(5) . . ?
Au2 Au1 Au2 180.0 1_655 . ?
C1 Au2 C1 180.0 . 3_366 ?
C1 Au2 Au1 77.08(6) . 1_455 ?
C1 Au2 Au1 102.92(6) 3_366 1_455 ?
C1 Au2 Au1 102.92(6) . . ?
C1 Au2 Au1 77.08(6) 3_366 . ?
Au1 Au2 Au1 180.0 1_455 . ?
F3 As1 F6 91.3(2) . . ?
F3 As1 F4 91.55(17) . . ?
F6 As1 F4 91.2(2) . . ?
F3 As1 F1 90.6(2) . . ?
F6 As1 F1 177.9(2) . . ?
F4 As1 F1 89.8(2) . . ?
F3 As1 F2 90.4(2) . . ?
F6 As1 F2 89.9(2) . . ?
F4 As1 F2 177.7(3) . . ?
F1 As1 F2 89.1(2) . . ?
F3 As1 F5 178.6(3) . . ?
F6 As1 F5 89.6(2) . . ?
F4 As1 F5 89.5(2) . . ?
F1 As1 F5 88.54(19) . . ?
F2 As1 F5 88.50(16) . . ?
F2 P1 F5 97.2(5) . . ?
F2 P1 F1 94.9(6) . . ?
F5 P1 F1 94.4(5) . . ?
F2 P1 F6 91.9(6) . . ?
F5 P1 F6 91.7(6) . . ?
F1 P1 F6 170.2(6) . . ?
F2 P1 F3 90.0(6) . . ?
F5 P1 F3 172.3(7) . . ?
F1 P1 F3 87.8(5) . . ?
F6 P1 F3 85.2(4) . . ?
F2 P1 F4 173.1(7) . . ?
F5 P1 F4 89.2(6) . . ?
F1 P1 F4 87.1(5) . . ?
F6 P1 F4 85.3(5) . . ?
F3 P1 F4 83.5(4) . . ?

loop_
_geom_bond_atom_site_label_1
_geom_bond_atom_site_label_2
_geom_bond_distance
_geom_bond_site_symmetry_2
_geom_bond_publ_flag
N1 C1 1.137(3) . ?
N1 C3 1.449(3) . ?
N2 C2 1.142(2) . ?
N2 C9 1.454(2) . ?
C1 Au2 1.979(2) . ?
C2 Au1 1.9688(19) . ?
C3 C8 1.526(3) . ?
C3 C4 1.532(3) . ?
C3 H3A 1.0000 . ?
C4 C5 1.527(3) . ?
C4 H4A 0.9900 . ?
C4 H4B 0.9900 . ?
C5 C6 1.529(3) . ?
C5 H5A 0.9900 . ?
C5 H5B 0.9900 . ?
C6 C7 1.524(3) . ?
C6 H6A 0.9900 . ?
C6 H6B 0.9900 . ?
C7 C8 1.526(3) . ?
C7 H7A 0.9900 . ?
C7 H7B 0.9900 . ?
C8 H8A 0.9900 . ?
C8 H8B 0.9900 . ?
C9 C10 1.522(3) . ?
C9 C14 1.523(3) . ?
C9 H9A 1.0000 . ?
C10 C11 1.526(3) . ?
C10 H10A 0.9900 . ?
C10 H10B 0.9900 . ?
C11 C12 1.530(3) . ?
C11 H11A 0.9900 . ?
C11 H11B 0.9900 . ?
C12 C13 1.516(3) . ?
C12 H12A 0.9900 . ?
C12 H12B 0.9900 . ?
C13 C14 1.533(3) . ?
C13 H13A 0.9900 . ?
C13 H13B 0.9900 . ?
C14 H14A 0.9900 . ?
C14 H14B 0.9900 . ?
Au1 Au2 3.1933(4) 1_655 ?
Au1 Au2 3.1933(4) . ?
As1 F3 1.626(4) . ?
As1 F6 1.640(5) . ?
As1 F4 1.640(5) . ?
As1 F1 1.668(5) . ?
As1 F2 1.683(5) . ?
As1 F5 1.700(4) . ?
P1 F2 1.566(11) . ?
P1 F5 1.581(10) . ?
P1 F1 1.623(11) . ?
P1 F6 1.697(11) . ?
P1 F3 1.752(9) . ?
P1 F4 1.763(11) . ?
